data_2205147
loop_
_publ_author_name
'Yang, Song'
'Zou, Ying'
'Zhu, Hai-liang'

_publ_section_title
;
 Poly[disilver(I)(<i>Ag</i>---<i>Ag</i>)-\m-4-chlorobenzoato-\m-piperazine]
;
_journal_issue 2
_journal_name_full 'Acta Crystallographica Section E'
_journal_page_first m219
_journal_page_last m220
_journal_paper_doi 10.1107/S1600536804033732
_journal_volume 61
_journal_year 2005
_chemical_formula_iupac '[Ag2 (C7 H4 Cl O2)2 (C4 H10 N2)]'
_chemical_formula_moiety 'C18 H18 Ag2 Cl2 N2 O4'
_chemical_formula_sum 'C18 H18 Ag2 Cl2 N2 O4'
_chemical_formula_weight 612.98
_chemical_name_systematic
;
Poly[disilver(I)(Ag---Ag)-\m-4-chlorobenzoato-\m-piperazine]
;
_space_group_IT_number 33
_symmetry_cell_setting orthorhombic
_symmetry_space_group_name_Hall 'P 2c -2n'
_symmetry_space_group_name_H-M 'P n a 21'
_atom_sites_solution_hydrogens geom
_atom_sites_solution_primary direct
_atom_sites_solution_secondary difmap
_cell_angle_alpha 90.00
_cell_angle_beta 90.00
_cell_angle_gamma 90.00
_cell_formula_units_Z 4
_cell_length_a 11.818(4)
_cell_length_b 7.422(3)
_cell_length_c 24.425(9)
_cell_measurement_reflns_used 3794
_cell_measurement_temperature 298(2)
_cell_measurement_theta_max 26.257
_cell_measurement_theta_min 2.869
_cell_volume 2142.4(14)
_computing_cell_refinement 'SAINT (Bruker, 2002)'
_computing_data_collection 'SMART (Bruker, 2002)'
_computing_data_reduction SAINT
_computing_molecular_graphics 'SHELXTL (Bruker, 2002)'
_computing_publication_material SHELXTL
_computing_structure_refinement 'SHELXL97 (Sheldrick, 1997)'
_computing_structure_solution 'SHELXS97 (Sheldrick, 1997)'
_diffrn_ambient_temperature 298(2)
_diffrn_measured_fraction_theta_full 0.999
_diffrn_measured_fraction_theta_max 0.999
_diffrn_measurement_device_type 'Bruker SMART APEX area-detector diffractometer'
_diffrn_measurement_method '\f and \w scans'
_diffrn_radiation_monochromator graphite
_diffrn_radiation_source 'fine-focus sealed tube'
_diffrn_radiation_type MoK\a
_diffrn_radiation_wavelength 0.71073
_diffrn_reflns_av_R_equivalents 0.0446
_diffrn_reflns_av_sigmaI/netI 0.0411
_diffrn_reflns_limit_h_max 14
_diffrn_reflns_limit_h_min -13
_diffrn_reflns_limit_k_max 8
_diffrn_reflns_limit_k_min -8
_diffrn_reflns_limit_l_max 29
_diffrn_reflns_limit_l_min -29
_diffrn_reflns_number 10524
_diffrn_reflns_theta_full 25.02
_diffrn_reflns_theta_max 25.02
_diffrn_reflns_theta_min 1.67
_diffrn_standards_number 0
_exptl_absorpt_coefficient_mu 2.103
_exptl_absorpt_correction_T_max 0.8668
_exptl_absorpt_correction_T_min 0.5526
_exptl_absorpt_correction_type multi-scan
_exptl_absorpt_process_details '(SADABS; Bruker, 2002)'
_exptl_crystal_colour brown
_exptl_crystal_density_diffrn 1.900
_exptl_crystal_density_method 'not measured'
_exptl_crystal_description block
_exptl_crystal_F_000 1200
_exptl_crystal_size_max 0.32
_exptl_crystal_size_mid 0.11
_exptl_crystal_size_min 0.07
_refine_diff_density_max 0.561
_refine_diff_density_min -0.687
_refine_ls_abs_structure_details 'Flack (1983) parameter from 1799 Friedel pairs'
_refine_ls_abs_structure_Flack 0.00(3)
_refine_ls_extinction_method none
_refine_ls_goodness_of_fit_ref 1.013
_refine_ls_hydrogen_treatment constr
_refine_ls_matrix_type full
_refine_ls_number_parameters 254
_refine_ls_number_reflns 3736
_refine_ls_number_restraints 1
_refine_ls_restrained_S_all 1.013
_refine_ls_R_factor_all 0.0505
_refine_ls_R_factor_gt 0.0351
_refine_ls_shift/su_max '< 0.001'
_refine_ls_shift/su_mean '< 0.001'
_refine_ls_structure_factor_coef Fsqd
_refine_ls_weighting_details 'calc w = 1/[\s^2^(Fo^2^)+(0.0551P)^2^] where P = (Fo^2^+2Fc^2^)/3'
_refine_ls_weighting_scheme calc
_refine_ls_wR_factor_gt 0.0833
_refine_ls_wR_factor_ref 0.1006
_reflns_number_gt 2996
_reflns_number_total 3736
_reflns_threshold_expression I>2\s(I)
_cod_data_source_file sj6025.cif
_cod_data_source_block I
_cod_depositor_comments
;
The following automatic conversions were performed:
'_symmetry_cell_setting' value 'Orthorhombic' changed to 'orthorhombic'
according to '/home/saulius/struct/CIF-dictionaries/cif_core.dic'
dictionary named 'cif_core.dic' version 2.4.1 from 2010-06-29.

Automatic conversion script
Id: cif_fix_enum 1527 2010-12-29 10:47:43Z saulius 

The following automatic conversions were performed:

'_symmetry_cell_setting' value 'Orthorhombic' changed to
'orthorhombic' according to
/home/saulius/struct/CIF-dictionaries/cif_core.dic dictionary named
'cif_core.dic' version 2.4.1 from 2010-06-29.

Automatic conversion script
Id: cif_fix_values 1715 2011-07-08 13:25:40Z adriana 
;
_cod_original_sg_symbol_H-M Pna21
_cod_database_code 2205147
_cod_database_fobs_code 2205147

loop_
_symmetry_equiv_pos_as_xyz
'x, y, z'
'-x, -y, z+1/2'
'x+1/2, -y+1/2, z'
'-x+1/2, y+1/2, z+1/2'

loop_
_atom_site_label
_atom_site_fract_x
_atom_site_fract_y
_atom_site_fract_z
_atom_site_U_iso_or_equiv
_atom_site_adp_type
_atom_site_calc_flag
_atom_site_refinement_flags
_atom_site_occupancy
_atom_site_type_symbol
Ag1 0.55379(5) 0.38212(6) 0.29112(2) 0.06005(19) Uani d . 1 Ag
Ag2 0.73723(5) 0.10664(6) 0.24665(2) 0.06246(19) Uani d . 1 Ag
Cl1 0.1316(3) -0.2529(7) 0.51198(12) 0.1560(18) Uani d . 1 Cl
Cl2 1.1328(3) 0.8256(4) 0.03725(12) 0.1030(9) Uani d . 1 Cl
O1 0.4911(5) 0.1787(7) 0.3471(2) 0.0636(14) Uani d . 1 O
O2 0.7950(5) 0.3077(7) 0.1892(2) 0.0649(15) Uani d . 1 O
O3 0.9503(6) 0.1436(8) 0.1939(3) 0.0797(18) Uani d . 1 O
O4 0.3490(6) 0.3669(8) 0.3423(3) 0.0758(17) Uani d . 1 O
N1 0.6539(5) 0.5731(7) 0.2448(3) 0.0547(14) Uani d . 1 N
H1 0.6826 0.5111 0.2158 0.066 Uiso calc R 1 H
N2 0.6397(5) -0.0836(7) 0.2947(3) 0.0581(15) Uani d . 1 N
H2 0.6104 -0.0206 0.3234 0.070 Uiso calc R 1 H
C1 0.3931(7) 0.2288(10) 0.3611(3) 0.0487(17) Uani d . 1 C
C2 0.3290(7) 0.1093(9) 0.4002(3) 0.0508(18) Uani d . 1 C
C3 0.2175(8) 0.1479(13) 0.4131(3) 0.063(2) Uani d . 1 C
H3 0.1833 0.2498 0.3983 0.076 Uiso calc R 1 H
C4 0.1568(8) 0.0381(18) 0.4473(4) 0.083(3) Uani d . 1 C
H4 0.0823 0.0657 0.4562 0.100 Uiso calc R 1 H
C5 0.2078(10) -0.1137(14) 0.4683(4) 0.082(3) Uani d . 1 C
C6 0.3181(10) -0.1545(13) 0.4572(3) 0.083(3) Uani d . 1 C
H6 0.3520 -0.2547 0.4731 0.099 Uiso calc R 1 H
C7 0.3787(8) -0.0446(12) 0.4221(3) 0.065(2) Uani d . 1 C
H7 0.4530 -0.0737 0.4131 0.078 Uiso calc R 1 H
C8 0.8957(7) 0.2760(11) 0.1771(3) 0.0521(18) Uani d . 1 C
C9 0.9527(6) 0.4083(9) 0.1394(3) 0.0486(17) Uani d . 1 C
C10 0.8970(6) 0.5608(11) 0.1211(3) 0.0514(17) Uani d . 1 C
H10 0.8216 0.5785 0.1306 0.062 Uiso calc R 1 H
C11 0.9516(7) 0.6889(12) 0.0885(3) 0.062(2) Uani d . 1 C
H11 0.9126 0.7896 0.0760 0.074 Uiso calc R 1 H
C12 1.0611(8) 0.6653(13) 0.0756(3) 0.063(2) Uani d . 1 C
C13 1.1195(7) 0.5138(14) 0.0920(3) 0.069(2) Uani d . 1 C
H13 1.1944 0.4976 0.0814 0.083 Uiso calc R 1 H
C14 1.0667(7) 0.3861(10) 0.1241(3) 0.059(2) Uani d . 1 C
H14 1.1066 0.2850 0.1357 0.071 Uiso calc R 1 H
C15 0.7477(6) 0.6496(10) 0.2722(4) 0.056(2) Uani d . 1 C
H15A 0.7924 0.7187 0.2464 0.068 Uiso calc R 1 H
H15B 0.7950 0.5540 0.2867 0.068 Uiso calc R 1 H
C16 0.7101(7) -0.2289(10) 0.3187(3) 0.065(2) Uani d . 1 C
H16A 0.6665 -0.2970 0.3452 0.078 Uiso calc R 1 H
H16B 0.7754 -0.1779 0.3371 0.078 Uiso calc R 1 H
C17 0.5457(7) -0.1593(10) 0.2659(4) 0.065(3) Uani d . 1 C
H17A 0.5002 -0.0630 0.2506 0.078 Uiso calc R 1 H
H17B 0.4988 -0.2264 0.2914 0.078 Uiso calc R 1 H
C18 0.5834(8) -0.2805(10) 0.2213(3) 0.064(2) Uani d . 1 C
H18A 0.6270 -0.2129 0.1947 0.077 Uiso calc R 1 H
H18B 0.5181 -0.3316 0.2029 0.077 Uiso calc R 1 H

loop_
_atom_site_aniso_label
_atom_site_aniso_U_11
_atom_site_aniso_U_22
_atom_site_aniso_U_33
_atom_site_aniso_U_12
_atom_site_aniso_U_13
_atom_site_aniso_U_23
Ag1 0.0671(4) 0.0431(3) 0.0699(3) -0.0094(2) 0.0078(3) 0.0114(3)
Ag2 0.0703(4) 0.0419(3) 0.0752(4) -0.0083(3) 0.0042(3) 0.0097(4)
Cl1 0.140(3) 0.227(4) 0.101(2) -0.094(3) 0.012(2) 0.064(3)
Cl2 0.095(2) 0.127(2) 0.0871(16) -0.0405(17) 0.0164(14) 0.0209(15)
O1 0.057(4) 0.050(3) 0.084(4) -0.001(3) 0.017(3) 0.006(3)
O2 0.065(4) 0.048(3) 0.082(4) 0.003(3) 0.011(3) 0.009(3)
O3 0.087(5) 0.076(4) 0.076(4) 0.022(3) 0.010(3) 0.017(3)
O4 0.076(4) 0.071(4) 0.080(4) 0.012(3) 0.006(3) 0.020(3)
N1 0.061(4) 0.042(3) 0.061(3) -0.008(3) 0.012(4) 0.005(3)
N2 0.068(4) 0.045(3) 0.061(3) 0.000(3) 0.002(4) 0.000(3)
C1 0.055(5) 0.044(4) 0.047(4) 0.002(4) -0.010(4) -0.001(3)
C2 0.052(5) 0.061(5) 0.040(4) -0.007(4) 0.004(3) -0.001(3)
C3 0.056(5) 0.084(6) 0.050(5) -0.002(5) 0.001(4) -0.001(4)
C4 0.049(5) 0.142(9) 0.058(5) -0.012(6) 0.014(4) -0.009(6)
C5 0.082(7) 0.115(8) 0.049(5) -0.033(6) 0.000(5) 0.019(5)
C6 0.102(9) 0.089(6) 0.057(5) -0.017(6) -0.004(5) 0.029(5)
C7 0.068(6) 0.069(5) 0.056(5) -0.007(5) -0.001(4) 0.011(4)
C8 0.056(6) 0.052(5) 0.048(4) 0.010(4) -0.004(4) -0.008(3)
C9 0.046(4) 0.061(5) 0.039(4) -0.001(4) -0.005(3) -0.010(3)
C10 0.040(4) 0.063(5) 0.051(4) 0.003(4) 0.001(3) 0.002(3)
C11 0.056(5) 0.076(5) 0.054(4) -0.006(4) -0.009(4) 0.007(4)
C12 0.062(6) 0.082(6) 0.046(4) -0.019(5) -0.001(4) -0.006(4)
C13 0.047(5) 0.107(7) 0.052(5) -0.013(5) 0.003(4) -0.019(5)
C14 0.049(5) 0.072(6) 0.056(5) 0.010(4) -0.002(4) -0.014(4)
C15 0.032(4) 0.045(4) 0.092(6) 0.004(3) 0.008(3) 0.017(4)
C16 0.080(6) 0.052(5) 0.063(5) -0.016(4) -0.028(4) 0.029(4)
C17 0.044(5) 0.040(4) 0.111(8) 0.007(4) 0.002(4) 0.031(4)
C18 0.075(6) 0.051(5) 0.066(5) -0.019(4) -0.029(4) 0.021(4)

loop_
_atom_type_symbol
_atom_type_description
_atom_type_scat_dispersion_real
_atom_type_scat_dispersion_imag
_atom_type_scat_source
C C 0.0033 0.0016 'International Tables Vol C Tables 4.2.6.8 and 6.1.1.4'
H H 0.0000 0.0000 'International Tables Vol C Tables 4.2.6.8 and 6.1.1.4'
N N 0.0061 0.0033 'International Tables Vol C Tables 4.2.6.8 and 6.1.1.4'
O O 0.0106 0.0060 'International Tables Vol C Tables 4.2.6.8 and 6.1.1.4'
Cl Cl 0.1484 0.1585 'International Tables Vol C Tables 4.2.6.8 and 6.1.1.4'
Ag Ag -0.8971 1.1015 'International Tables Vol C Tables 4.2.6.8 and 6.1.1.4'

loop_
_geom_angle_atom_site_label_1
_geom_angle_atom_site_label_2
_geom_angle_atom_site_label_3
_geom_angle_site_symmetry_1
_geom_angle_site_symmetry_3
_geom_angle
_geom_angle_publ_flag
N1 Ag1 O1 . . 166.5(2) yes
N1 Ag1 Ag2 . . 82.51(15) yes
O1 Ag1 Ag2 . . 90.05(15) yes
O2 Ag2 N2 . . 166.0(2) yes
O2 Ag2 Ag1 . . 89.63(16) yes
N2 Ag2 Ag1 . . 82.59(16) yes
C1 O1 Ag1 . . 106.2(5) yes
C8 O2 Ag2 . . 109.0(5) yes
C15 N1 C18 . 1_565 109.2(6) ?
C15 N1 Ag1 . . 116.3(5) yes
C18 N1 Ag1 1_565 . 112.0(4) yes
C15 N1 H1 . . 106.2 ?
C18 N1 H1 1_565 . 106.2 ?
Ag1 N1 H1 . . 106.2 ?
C17 N2 C16 . . 110.1(5) ?
C17 N2 Ag2 . . 113.8(6) yes
C16 N2 Ag2 . . 112.9(5) yes
C17 N2 H2 . . 106.5 ?
C16 N2 H2 . . 106.5 ?
Ag2 N2 H2 . . 106.5 ?
O4 C1 O1 . . 121.9(7) ?
O4 C1 C2 . . 120.7(7) ?
O1 C1 C2 . . 117.3(6) ?
C3 C2 C7 . . 118.9(7) ?
C3 C2 C1 . . 120.1(7) ?
C7 C2 C1 . . 120.9(7) ?
C4 C3 C2 . . 120.9(9) ?
C4 C3 H3 . . 119.5 ?
C2 C3 H3 . . 119.5 ?
C3 C4 C5 . . 119.0(9) ?
C3 C4 H4 . . 120.5 ?
C5 C4 H4 . . 120.5 ?
C6 C5 C4 . . 121.7(8) ?
C6 C5 Cl1 . . 119.0(9) ?
C4 C5 Cl1 . . 119.2(9) ?
C5 C6 C7 . . 119.1(9) ?
C5 C6 H6 . . 120.4 ?
C7 C6 H6 . . 120.4 ?
C6 C7 C2 . . 120.2(9) ?
C6 C7 H7 . . 119.9 ?
C2 C7 H7 . . 119.9 ?
O3 C8 O2 . . 124.4(8) ?
O3 C8 C9 . . 118.9(8) ?
O2 C8 C9 . . 116.6(7) ?
C10 C9 C14 . . 117.7(7) ?
C10 C9 C8 . . 121.2(7) ?
C14 C9 C8 . . 121.0(7) ?
C9 C10 C11 . . 121.3(7) ?
C9 C10 H10 . . 119.3 ?
C11 C10 H10 . . 119.3 ?
C12 C11 C10 . . 119.4(8) ?
C12 C11 H11 . . 120.3 ?
C10 C11 H11 . . 120.3 ?
C11 C12 C13 . . 121.3(9) ?
C11 C12 Cl2 . . 120.5(8) ?
C13 C12 Cl2 . . 118.2(7) ?
C12 C13 C14 . . 120.0(8) ?
C12 C13 H13 . . 120.0 ?
C14 C13 H13 . . 120.0 ?
C13 C14 C9 . . 120.2(8) ?
C13 C14 H14 . . 119.9 ?
C9 C14 H14 . . 119.9 ?
N1 C15 C16 . 1_565 111.3(6) ?
N1 C15 H15A . . 109.4 ?
C16 C15 H15A 1_565 . 109.4 ?
N1 C15 H15B . . 109.4 ?
C16 C15 H15B 1_565 . 109.4 ?
H15A C15 H15B . . 108.0 ?
N2 C16 C15 . 1_545 107.5(6) ?
N2 C16 H16A . . 110.2 ?
C15 C16 H16A 1_545 . 110.2 ?
N2 C16 H16B . . 110.2 ?
C15 C16 H16B 1_545 . 110.2 ?
H16A C16 H16B . . 108.5 ?
N2 C17 C18 . . 111.5(7) ?
N2 C17 H17A . . 109.3 ?
C18 C17 H17A . . 109.3 ?
N2 C17 H17B . . 109.3 ?
C18 C17 H17B . . 109.3 ?
H17A C17 H17B . . 108.0 ?
C17 C18 N1 . 1_545 109.2(6) ?
C17 C18 H18A . . 109.8 ?
N1 C18 H18A 1_545 . 109.8 ?
C17 C18 H18B . . 109.8 ?
N1 C18 H18B 1_545 . 109.8 ?
H18A C18 H18B . . 108.3 ?

loop_
_geom_bond_atom_site_label_1
_geom_bond_atom_site_label_2
_geom_bond_site_symmetry_2
_geom_bond_distance
_geom_bond_publ_flag
Ag1 N1 . 2.165(6) yes
Ag1 O1 . 2.168(5) yes
Ag1 Ag2 . 3.1716(11) yes
Ag2 O2 . 2.160(5) yes
Ag2 N2 . 2.168(6) yes
Cl1 C5 . 1.737(9) ?
Cl2 C12 . 1.734(9) ?
O1 C1 . 1.263(9) ?
O2 C8 . 1.248(9) ?
O3 C8 . 1.245(9) ?
O4 C1 . 1.238(8) ?
N1 C15 . 1.414(10) ?
N1 C18 1_565 1.485(9) ?
N1 H1 . 0.9100 ?
N2 C17 . 1.430(10) ?
N2 C16 . 1.483(9) ?
N2 H2 . 0.9100 ?
C1 C2 . 1.507(10) ?
C2 C3 . 1.385(12) ?
C2 C7 . 1.392(11) ?
C3 C4 . 1.370(14) ?
C3 H3 . 0.9300 ?
C4 C5 . 1.376(14) ?
C4 H4 . 0.9300 ?
C5 C6 . 1.365(15) ?
C6 C7 . 1.384(12) ?
C6 H6 . 0.9300 ?
C7 H7 . 0.9300 ?
C8 C9 . 1.505(11) ?
C9 C10 . 1.384(10) ?
C9 C14 . 1.408(11) ?
C10 C11 . 1.398(11) ?
C10 H10 . 0.9300 ?
C11 C12 . 1.344(11) ?
C11 H11 . 0.9300 ?
C12 C13 . 1.379(13) ?
C13 C14 . 1.379(12) ?
C13 H13 . 0.9300 ?
C14 H14 . 0.9300 ?
C15 C16 1_565 1.516(11) ?
C15 H15A . 0.9700 ?
C15 H15B . 0.9700 ?
C16 C15 1_545 1.516(11) ?
C16 H16A . 0.9700 ?
C16 H16B . 0.9700 ?
C17 C18 . 1.481(11) ?
C17 H17A . 0.9700 ?
C17 H17B . 0.9700 ?
C18 N1 1_545 1.485(9) ?
C18 H18A . 0.9700 ?
C18 H18B . 0.9700 ?

loop_
_geom_torsion_atom_site_label_1
_geom_torsion_atom_site_label_2
_geom_torsion_atom_site_label_3
_geom_torsion_atom_site_label_4
_geom_torsion_site_symmetry_1
_geom_torsion_site_symmetry_4
_geom_torsion
N1 Ag1 Ag2 O2 . . -13.1(2)
O1 Ag1 Ag2 O2 . . 178.2(2)
N1 Ag1 Ag2 N2 . . 178.6(3)
O1 Ag1 Ag2 N2 . . 9.9(2)
N1 Ag1 O1 C1 . . 142.5(9)
Ag2 Ag1 O1 C1 . . -161.1(4)
N2 Ag2 O2 C8 . . -149.0(9)
Ag1 Ag2 O2 C8 . . 154.9(5)
O1 Ag1 N1 C15 . . -29.2(13)
Ag2 Ag1 N1 C15 . . -86.3(5)
O1 Ag1 N1 C18 . 1_565 -155.8(8)
Ag2 Ag1 N1 C18 . 1_565 147.1(5)
O2 Ag2 N2 C17 . . 29.6(12)
Ag1 Ag2 N2 C17 . . 86.4(5)
O2 Ag2 N2 C16 . . 156.0(8)
Ag1 Ag2 N2 C16 . . -147.2(5)
Ag1 O1 C1 O4 . . 2.1(8)
Ag1 O1 C1 C2 . . 179.6(5)
O4 C1 C2 C3 . . 3.5(11)
O1 C1 C2 C3 . . -174.0(7)
O4 C1 C2 C7 . . -179.0(7)
O1 C1 C2 C7 . . 3.5(10)
C7 C2 C3 C4 . . 0.6(12)
C1 C2 C3 C4 . . 178.2(8)
C2 C3 C4 C5 . . -0.9(13)
C3 C4 C5 C6 . . 2.1(14)
C3 C4 C5 Cl1 . . 179.7(7)
C4 C5 C6 C7 . . -2.9(15)
Cl1 C5 C6 C7 . . 179.5(7)
C5 C6 C7 C2 . . 2.6(14)
C3 C2 C7 C6 . . -1.4(12)
C1 C2 C7 C6 . . -179.0(8)
Ag2 O2 C8 O3 . . 3.4(9)
Ag2 O2 C8 C9 . . -176.9(5)
O3 C8 C9 C10 . . -177.8(7)
O2 C8 C9 C10 . . 2.5(10)
O3 C8 C9 C14 . . -1.3(11)
O2 C8 C9 C14 . . 178.9(6)
C14 C9 C10 C11 . . -0.1(10)
C8 C9 C10 C11 . . 176.5(7)
C9 C10 C11 C12 . . -1.2(12)
C10 C11 C12 C13 . . 2.6(12)
C10 C11 C12 Cl2 . . -177.8(6)
C11 C12 C13 C14 . . -2.5(13)
Cl2 C12 C13 C14 . . 177.8(6)
C12 C13 C14 C9 . . 1.2(12)
C10 C9 C14 C13 . . 0.1(10)
C8 C9 C14 C13 . . -176.5(7)
C18 N1 C15 C16 1_565 1_565 60.7(8)
Ag1 N1 C15 C16 . 1_565 -67.2(6)
C17 N2 C16 C15 . 1_545 57.7(8)
Ag2 N2 C16 C15 . 1_545 -70.7(7)
C16 N2 C17 C18 . . -59.3(8)
Ag2 N2 C17 C18 . . 68.6(6)
N2 C17 C18 N1 . 1_545 58.5(8)
